data_9015172
loop_
_publ_author_name
'Hatert, F.'
'Ottolini, L.'
'Wouters, J.'
'Fontan, F.'

_publ_section_title
;
 A structural study of the lithiophilite-sicklerite series
 Sample 3, yellow
;
_journal_name_full 'The Canadian Mineralogist'
_journal_page_first 843
_journal_page_last 854
_journal_paper_doi 10.3749/canmin.50.4.843
_journal_volume 50
_journal_year 2012
_chemical_compound_source 'Koktokay No. 3 granitic pegmatite, Altai Mountains, northwestern China'
_chemical_formula_sum 'Fe0.2 Li0.84 Mn0.8 O4 P'
_chemical_name_mineral Sicklerite
_space_group_IT_number 62
_symmetry_space_group_name_Hall '-P 2c 2ab'
_symmetry_space_group_name_H-M 'P b n m'
_cell_angle_alpha 90
_cell_angle_beta 90
_cell_angle_gamma 90
_cell_length_a 4.7403
_cell_length_b 10.4145
_cell_length_c 6.0795
_cell_formula_units_Z 4
_cell_volume 300.132
_database_code_amcsd 0019731
_exptl_crystal_density_diffrn 3.451
_cod_original_formula_sum 'Li.84 (Mn.8 Fe.2) P O4'
_cod_database_code 9015172

loop_
_space_group_symop_operation_xyz
x,y,z
x,y,1/2-z
-x,-y,1/2+z
1/2+x,1/2-y,1/2+z
1/2-x,1/2+y,1/2-z
1/2-x,1/2+y,z
1/2+x,1/2-y,-z
-x,-y,-z

loop_
_atom_site_aniso_label
_atom_site_aniso_U_11
_atom_site_aniso_U_22
_atom_site_aniso_U_33
_atom_site_aniso_U_12
_atom_site_aniso_U_13
_atom_site_aniso_U_23
Li1 0.01900 0.01650 0.01500 -0.00530 -0.00690 -0.00070
Mn2 0.00939 0.00782 0.00815 0.00033 0.00000 0.00000
Fe2 0.00939 0.00782 0.00815 0.00033 0.00000 0.00000
P 0.00666 0.00712 0.00762 0.00019 0.00000 0.00000
O1 0.00780 0.01400 0.01270 -0.00040 0.00000 0.00000
O2 0.01000 0.00800 0.01300 0.00090 0.00000 0.00000
O3 0.01010 0.01300 0.00980 0.00190 0.00030 0.00330

loop_
_atom_site_label
_atom_site_fract_x
_atom_site_fract_y
_atom_site_fract_z
_atom_site_occupancy
_atom_site_U_iso_or_equiv
Li1 0.00000 0.00000 0.00000 0.84000 0.01690
Mn2 0.97167 0.28160 0.25000 0.80000 0.00845
Fe2 0.97167 0.28160 0.25000 0.20000 0.00845
P 0.41062 0.09310 0.25000 1.00000 0.00713
O1 0.73080 0.09807 0.25000 1.00000 0.01150
O2 0.20810 0.45573 0.25000 1.00000 0.01030
O3 0.27722 0.16258 0.04900 1.00000 0.01094

loop_
_cod_related_entry_id
_cod_related_entry_database
_cod_related_entry_code
1 AMCSD 0019731
